data_2215842
loop_
_publ_author_name
'Liang Wang'
'Xiu-Ying Li'
'Yang Liu'
'Jian Wang'

_publ_section_title
;<i>catena</i>-Poly[[[bis(2-methyl-1<i>H</i>-imidazole-\k<i>N</i>^3^)copper(II)]-\m-biphenyl-2,2'-dicarboxylato-\k^2^<i>O</i>:<i>O</i>']
 dihydrate]
;
_journal_coeditor_code CI2473
_journal_issue 11
_journal_name_full 'Acta Crystallographica Section E'
_journal_page_first m2636
_journal_page_last m2636
_journal_paper_doi 10.1107/S160053680704723X
_journal_volume 63
_journal_year 2007
_chemical_formula_iupac '[Cu (C14 H8 O4) (C4 H6 N2)2], 2H2 O'
_chemical_formula_moiety 'C22 H20 Cu N4 O4, 2H2 O'
_chemical_formula_sum 'C22 H24 Cu N4 O6'
_chemical_formula_weight 503.99
_chemical_name_systematic
;
<i>catena</i>-Poly[[[bis(2-methyl-1<i>H</i>-imidazole-\kN^3^)copper(II)]-
\m-biphenyl-2,2'-dicarboxylato-\k^2^O:O'] dihydrate]
;
_space_group_IT_number 14
_symmetry_cell_setting monoclinic
_symmetry_space_group_name_Hall '-P 2yn'
_symmetry_space_group_name_H-M 'P 1 21/n 1'
_atom_sites_solution_hydrogens geom
_atom_sites_solution_primary direct
_atom_sites_solution_secondary difmap
_audit_creation_method SHELXL-97
_cell_angle_alpha 90.00
_cell_angle_beta 104.65(3)
_cell_angle_gamma 90.00
_cell_formula_units_Z 4
_cell_length_a 8.7554(18)
_cell_length_b 17.940(4)
_cell_length_c 16.116(3)
_cell_measurement_reflns_used 17307
_cell_measurement_temperature 293(2)
_cell_measurement_theta_max 27.45
_cell_measurement_theta_min 3.01
_cell_volume 2449.1(9)
_computing_cell_refinement 'PROCESS-AUTO (Rigaku, 1998)'
_computing_data_collection 'PROCESS-AUTO (Rigaku, 1998)'
_computing_data_reduction 'PROCESS-AUTO (Rigaku, 1998)'
_computing_molecular_graphics 'SHELXTL-Plus (Sheldrick, 1990)'
_computing_publication_material 'SHELXL97 (Sheldrick, 1997)'
_computing_structure_refinement 'SHELXL97 (Sheldrick, 1997)'
_computing_structure_solution 'SHELXS97 (Sheldrick, 1997)'
_diffrn_ambient_temperature 293(2)
_diffrn_detector_area_resol_mean 10.0
_diffrn_measured_fraction_theta_full 0.998
_diffrn_measured_fraction_theta_max 0.996
_diffrn_measurement_device_type 'Rigaku R-AXIS RAPID'
_diffrn_measurement_method \w
_diffrn_radiation_monochromator graphite
_diffrn_radiation_source 'rotating anode'
_diffrn_radiation_type MoK\a
_diffrn_radiation_wavelength 0.71073
_diffrn_reflns_av_R_equivalents 0.0564
_diffrn_reflns_av_sigmaI/netI 0.0458
_diffrn_reflns_limit_h_max 11
_diffrn_reflns_limit_h_min -11
_diffrn_reflns_limit_k_max 23
_diffrn_reflns_limit_k_min -23
_diffrn_reflns_limit_l_max 20
_diffrn_reflns_limit_l_min -20
_diffrn_reflns_number 23229
_diffrn_reflns_theta_full 25.00
_diffrn_reflns_theta_max 27.45
_diffrn_reflns_theta_min 3.01
_exptl_absorpt_coefficient_mu 0.935
_exptl_absorpt_correction_T_max 0.836
_exptl_absorpt_correction_T_min 0.731
_exptl_absorpt_correction_type multi-scan
_exptl_absorpt_process_details '(ABSCOR; Higashi, 1995)'
_exptl_crystal_colour blue
_exptl_crystal_density_diffrn 1.367
_exptl_crystal_density_method 'not measured'
_exptl_crystal_description Block
_exptl_crystal_F_000 1044
_exptl_crystal_size_max 0.33
_exptl_crystal_size_mid 0.25
_exptl_crystal_size_min 0.19
_refine_diff_density_max 0.474
_refine_diff_density_min -0.316
_refine_ls_extinction_method none
_refine_ls_goodness_of_fit_ref 1.035
_refine_ls_hydrogen_treatment mixed
_refine_ls_matrix_type full
_refine_ls_number_parameters 316
_refine_ls_number_reflns 5578
_refine_ls_number_restraints 12
_refine_ls_restrained_S_all 1.048
_refine_ls_R_factor_all 0.0696
_refine_ls_R_factor_gt 0.0432
_refine_ls_shift/su_max 0.001
_refine_ls_shift/su_mean 0.000
_refine_ls_structure_factor_coef Fsqd
_refine_ls_weighting_details 'calc w=1/[\s^2^(Fo^2^)+(0.0409P)^2^+1.0153P] where P=(Fo^2^+2Fc^2^)/3'
_refine_ls_weighting_scheme calc
_refine_ls_wR_factor_gt 0.0919
_refine_ls_wR_factor_ref 0.1009
_reflns_number_gt 4004
_reflns_number_total 5578
_reflns_threshold_expression I>2\s(I)
_cod_data_source_file ci2473.cif
_cod_data_source_block I
_cod_original_cell_volume 2449.0(9)
_cod_original_sg_symbol_H-M 'P 21/n'
_cod_database_code 2215842
_cod_database_fobs_code 2215842

loop_
_symmetry_equiv_pos_as_xyz
'x, y, z'
'-x+1/2, y+1/2, -z+1/2'
'-x, -y, -z'
'x-1/2, -y-1/2, z-1/2'

loop_
_atom_site_type_symbol
_atom_site_label
_atom_site_fract_x
_atom_site_fract_y
_atom_site_fract_z
_atom_site_U_iso_or_equiv
_atom_site_adp_type
_atom_site_calc_flag
_atom_site_refinement_flags
_atom_site_occupancy
C C1 -0.0628(3) 0.14907(16) 0.89714(17) 0.0417(6) Uani d . 1
C C2 0.0462(4) 0.09492(19) 0.9508(2) 0.0650(9) Uani d . 1
H H2A -0.0049 0.0716 0.9902 0.097 Uiso calc R 1
H H2B 0.1394 0.1203 0.9822 0.097 Uiso calc R 1
H H2C 0.0748 0.0576 0.9147 0.097 Uiso calc R 1
C C3 -0.2843(4) 0.2071(2) 0.8369(2) 0.0628(9) Uani d . 1
H H3 -0.3902 0.2207 0.8210 0.075 Uiso calc R 1
C C4 -0.1646(3) 0.23935(19) 0.81210(19) 0.0527(8) Uani d . 1
H H4 -0.1740 0.2799 0.7752 0.063 Uiso calc R 1
C C5 0.1416(4) 0.29497(18) 1.00860(19) 0.0521(7) Uani d . 1
H H5 0.0352 0.3051 0.9852 0.063 Uiso calc R 1
C C6 0.2215(4) 0.3096(2) 1.0897(2) 0.0588(8) Uani d . 1
H H6 0.1819 0.3315 1.1322 0.071 Uiso calc R 1
C C7 0.3821(3) 0.25763(16) 1.02174(17) 0.0444(6) Uani d . 1
C C8 0.5277(4) 0.2251(2) 1.0070(2) 0.0699(10) Uani d . 1
H H8A 0.5976 0.2116 1.0610 0.105 Uiso calc R 1
H H8B 0.5784 0.2609 0.9788 0.105 Uiso calc R 1
H H8C 0.5017 0.1815 0.9717 0.105 Uiso calc R 1
C C9 0.3097(3) 0.34777(15) 0.78098(17) 0.0381(6) Uani d . 1
C C10 0.4314(3) 0.40035(15) 0.76376(17) 0.0397(6) Uani d . 1
C C11 0.5341(4) 0.37354(18) 0.7172(2) 0.0581(8) Uani d . 1
H H11 0.5226 0.3250 0.6964 0.070 Uiso calc R 1
C C12 0.6531(4) 0.4179(2) 0.7015(2) 0.0695(11) Uani d . 1
H H12 0.7201 0.3994 0.6699 0.083 Uiso calc R 1
C C13 0.6715(4) 0.4893(2) 0.7328(2) 0.0679(10) Uani d . 1
H H13 0.7528 0.5189 0.7236 0.081 Uiso calc R 1
C C14 0.5691(4) 0.51740(18) 0.7781(2) 0.0558(8) Uani d . 1
H H14 0.5817 0.5662 0.7981 0.067 Uiso calc R 1
C C15 0.4473(3) 0.47388(15) 0.79433(17) 0.0398(6) Uani d . 1
C C16 0.3490(3) 0.50494(15) 0.84949(17) 0.0409(6) Uani d . 1
C C17 0.3339(4) 0.46496(17) 0.92179(19) 0.0540(8) Uani d . 1
H H17 0.3793 0.4179 0.9322 0.065 Uiso calc R 1
C C18 0.2531(5) 0.4938(2) 0.9781(2) 0.0700(10) Uani d . 1
H H18 0.2425 0.4659 1.0249 0.084 Uiso calc R 1
C C19 0.1889(5) 0.5637(2) 0.9645(2) 0.0805(12) Uani d . 1
H H19 0.1351 0.5834 1.0024 0.097 Uiso calc R 1
C C20 0.2040(5) 0.60497(19) 0.8946(2) 0.0682(10) Uani d . 1
H H20 0.1615 0.6527 0.8863 0.082 Uiso calc R 1
C C21 0.2815(3) 0.57618(15) 0.83676(17) 0.0429(6) Uani d . 1
C C22 0.2822(3) 0.62358(15) 0.75948(18) 0.0414(6) Uani d . 1
N N1 0.2424(3) 0.26251(13) 0.96545(14) 0.0411(5) Uani d . 1
N N2 0.3718(3) 0.28605(15) 1.09724(15) 0.0528(6) Uani d . 1
H H2 0.4479 0.2889 1.1429 0.063 Uiso calc R 1
N N3 -0.0259(2) 0.20308(13) 0.84973(13) 0.0394(5) Uani d . 1
N N4 -0.2186(3) 0.15028(15) 0.89015(16) 0.0530(6) Uani d . 1
H H4A -0.2689 0.1201 0.9152 0.064 Uiso calc R 1
O O1 0.1663(2) 0.36111(11) 0.75780(13) 0.0527(5) Uani d U 1
O O2 0.3644(2) 0.28816(10) 0.82080(11) 0.0399(4) Uani d . 1
O O1W -0.3240(3) 0.03831(16) 0.9770(2) 0.0705(7) Uani d D 1
O O3 0.2146(3) 0.60283(11) 0.68615(13) 0.0564(5) Uani d . 1
O O2W 0.0770(3) 0.46838(15) 0.63200(15) 0.0693(7) Uani d D 1
O O4 0.3503(2) 0.68677(10) 0.77385(11) 0.0412(4) Uani d . 1
Cu Cu1 0.18444(3) 0.234302(17) 0.841723(19) 0.03370(10) Uani d . 1
H HW11 -0.343(4) 0.040(2) 1.0252(14) 0.092(15) Uiso d D 1
H HW12 -0.387(3) 0.0107(17) 0.9426(16) 0.067(12) Uiso d D 1
H HW21 0.098(4) 0.4360(15) 0.6711(19) 0.085(13) Uiso d D 1
H HW22 0.117(5) 0.5101(13) 0.653(2) 0.104(16) Uiso d D 1

loop_
_atom_site_aniso_label
_atom_site_aniso_U_11
_atom_site_aniso_U_22
_atom_site_aniso_U_33
_atom_site_aniso_U_12
_atom_site_aniso_U_13
_atom_site_aniso_U_23
C1 0.0451(15) 0.0391(15) 0.0404(15) -0.0007(12) 0.0100(12) -0.0022(12)
C2 0.064(2) 0.056(2) 0.074(2) 0.0047(17) 0.0160(18) 0.0243(18)
C3 0.0450(17) 0.091(3) 0.055(2) 0.0161(17) 0.0183(15) 0.0137(18)
C4 0.0500(16) 0.065(2) 0.0435(16) 0.0158(15) 0.0132(13) 0.0115(15)
C5 0.0534(17) 0.0579(19) 0.0472(18) 0.0024(15) 0.0166(14) -0.0099(15)
C6 0.065(2) 0.069(2) 0.0455(18) -0.0003(17) 0.0192(16) -0.0166(16)
C7 0.0541(16) 0.0437(16) 0.0335(14) 0.0004(13) 0.0075(12) -0.0014(12)
C8 0.0571(19) 0.095(3) 0.052(2) 0.0228(19) 0.0043(16) -0.0044(19)
C9 0.0462(15) 0.0306(14) 0.0399(15) 0.0026(12) 0.0150(12) -0.0013(11)
C10 0.0447(14) 0.0344(14) 0.0419(15) 0.0066(12) 0.0144(12) 0.0114(12)
C11 0.071(2) 0.0449(18) 0.067(2) 0.0132(16) 0.0320(18) 0.0109(15)
C12 0.071(2) 0.071(3) 0.083(3) 0.0221(19) 0.049(2) 0.032(2)
C13 0.0544(19) 0.062(2) 0.095(3) 0.0034(17) 0.0333(19) 0.034(2)
C14 0.0557(18) 0.0437(17) 0.068(2) -0.0022(15) 0.0153(16) 0.0164(15)
C15 0.0432(14) 0.0341(14) 0.0411(15) 0.0018(12) 0.0086(12) 0.0127(12)
C16 0.0511(15) 0.0342(15) 0.0371(14) -0.0044(12) 0.0106(12) 0.0030(11)
C17 0.076(2) 0.0389(17) 0.0474(17) -0.0025(15) 0.0164(16) 0.0080(13)
C18 0.109(3) 0.057(2) 0.053(2) -0.001(2) 0.039(2) 0.0134(16)
C19 0.132(4) 0.057(2) 0.074(3) 0.013(2) 0.065(3) 0.0047(19)
C20 0.106(3) 0.0456(19) 0.066(2) 0.0128(19) 0.045(2) 0.0068(16)
C21 0.0554(16) 0.0351(15) 0.0404(15) -0.0004(13) 0.0163(13) 0.0064(12)
C22 0.0495(15) 0.0342(15) 0.0425(16) 0.0069(12) 0.0153(13) 0.0036(12)
N1 0.0453(12) 0.0425(13) 0.0351(12) -0.0010(11) 0.0092(10) -0.0045(10)
N2 0.0574(15) 0.0622(17) 0.0339(13) -0.0017(13) 0.0027(11) -0.0090(11)
N3 0.0407(12) 0.0406(13) 0.0352(12) 0.0008(10) 0.0066(10) 0.0047(10)
N4 0.0478(14) 0.0635(17) 0.0538(15) -0.0040(13) 0.0239(12) 0.0033(13)
O1 0.0491(8) 0.0475(9) 0.0609(9) 0.0017(7) 0.0128(7) 0.0060(7)
O2 0.0460(10) 0.0300(9) 0.0425(11) -0.0002(8) 0.0090(8) 0.0062(8)
O1W 0.0589(15) 0.0783(19) 0.0736(18) -0.0173(13) 0.0155(14) 0.0119(15)
O3 0.0795(15) 0.0430(12) 0.0420(12) -0.0114(11) 0.0065(11) 0.0007(9)
O2W 0.0917(18) 0.0457(15) 0.0552(14) -0.0042(13) -0.0099(13) 0.0049(12)
O4 0.0513(11) 0.0327(10) 0.0383(10) -0.0024(8) 0.0089(8) 0.0039(8)
Cu1 0.03913(17) 0.02943(16) 0.03139(16) 0.00027(14) 0.00683(12) 0.00007(14)

loop_
_atom_type_symbol
_atom_type_description
_atom_type_scat_dispersion_real
_atom_type_scat_dispersion_imag
_atom_type_scat_source
C C 0.0033 0.0016 'International Tables Vol C Tables 4.2.6.8 and 6.1.1.4'
H H 0.0000 0.0000 'International Tables Vol C Tables 4.2.6.8 and 6.1.1.4'
N N 0.0061 0.0033 'International Tables Vol C Tables 4.2.6.8 and 6.1.1.4'
O O 0.0106 0.0060 'International Tables Vol C Tables 4.2.6.8 and 6.1.1.4'
Cu Cu 0.3201 1.2651 'International Tables Vol C Tables 4.2.6.8 and 6.1.1.4'

loop_
_geom_angle_atom_site_label_1
_geom_angle_atom_site_label_2
_geom_angle_atom_site_label_3
_geom_angle_site_symmetry_3
_geom_angle
_geom_angle_publ_flag
N3 C1 N4 . 109.4(2) ?
N3 C1 C2 . 127.1(3) ?
N4 C1 C2 . 123.6(3) ?
C1 C2 H2A . 109.5 ?
C1 C2 H2B . 109.5 ?
H2A C2 H2B . 109.5 ?
C1 C2 H2C . 109.5 ?
H2A C2 H2C . 109.5 ?
H2B C2 H2C . 109.5 ?
C4 C3 N4 . 105.8(3) ?
C4 C3 H3 . 127.1 ?
N4 C3 H3 . 127.1 ?
C3 C4 N3 . 109.5(3) ?
C3 C4 H4 . 125.3 ?
N3 C4 H4 . 125.3 ?
C6 C5 N1 . 109.3(3) ?
C6 C5 H5 . 125.4 ?
N1 C5 H5 . 125.4 ?
C5 C6 N2 . 106.3(3) ?
C5 C6 H6 . 126.8 ?
N2 C6 H6 . 126.8 ?
N1 C7 N2 . 109.4(3) ?
N1 C7 C8 . 126.9(3) ?
N2 C7 C8 . 123.7(3) ?
C7 C8 H8A . 109.5 ?
C7 C8 H8B . 109.5 ?
H8A C8 H8B . 109.5 ?
C7 C8 H8C . 109.5 ?
H8A C8 H8C . 109.5 ?
H8B C8 H8C . 109.5 ?
O1 C9 O2 . 122.4(2) ?
O1 C9 C10 . 122.4(2) ?
O2 C9 C10 . 115.3(2) ?
C11 C10 C15 . 119.5(3) ?
C11 C10 C9 . 117.9(3) ?
C15 C10 C9 . 122.6(2) ?
C12 C11 C10 . 121.2(3) ?
C12 C11 H11 . 119.4 ?
C10 C11 H11 . 119.4 ?
C13 C12 C11 . 119.6(3) ?
C13 C12 H12 . 120.2 ?
C11 C12 H12 . 120.2 ?
C12 C13 C14 . 120.1(3) ?
C12 C13 H13 . 119.9 ?
C14 C13 H13 . 119.9 ?
C13 C14 C15 . 121.4(3) ?
C13 C14 H14 . 119.3 ?
C15 C14 H14 . 119.3 ?
C14 C15 C10 . 118.2(3) ?
C14 C15 C16 . 119.0(3) ?
C10 C15 C16 . 122.6(2) ?
C21 C16 C17 . 117.6(2) ?
C21 C16 C15 . 122.6(2) ?
C17 C16 C15 . 119.6(3) ?
C18 C17 C16 . 121.6(3) ?
C18 C17 H17 . 119.2 ?
C16 C17 H17 . 119.2 ?
C19 C18 C17 . 119.7(3) ?
C19 C18 H18 . 120.1 ?
C17 C18 H18 . 120.1 ?
C18 C19 C20 . 120.0(3) ?
C18 C19 H19 . 120.0 ?
C20 C19 H19 . 120.0 ?
C19 C20 C21 . 120.9(3) ?
C19 C20 H20 . 119.5 ?
C21 C20 H20 . 119.5 ?
C20 C21 C16 . 120.2(3) ?
C20 C21 C22 . 116.8(3) ?
C16 C21 C22 . 123.0(2) ?
O3 C22 O4 . 122.0(2) ?
O3 C22 C21 . 121.2(3) ?
O4 C22 C21 . 116.8(2) ?
C7 N1 C5 . 106.2(2) ?
C7 N1 Cu1 . 128.57(19) ?
C5 N1 Cu1 . 125.17(19) ?
C7 N2 C6 . 108.8(3) ?
C7 N2 H2 . 125.6 ?
C6 N2 H2 . 125.6 ?
C1 N3 C4 . 106.5(2) ?
C1 N3 Cu1 . 128.17(19) ?
C4 N3 Cu1 . 125.1(2) ?
C1 N4 C3 . 108.9(2) ?
C1 N4 H4A . 125.6 ?
C3 N4 H4A . 125.6 ?
C9 O2 Cu1 . 106.61(16) ?
HW11 O1W HW12 . 112(3) ?
HW21 O2W HW22 . 109(3) ?
C22 O4 Cu1 2_556 104.84(16) ?
O2 Cu1 N3 . 165.28(8) y
O2 Cu1 N1 . 91.99(9) y
N3 Cu1 N1 . 90.72(9) y
O2 Cu1 O4 2_546 89.39(8) y
N3 Cu1 O4 2_546 90.88(9) y
N1 Cu1 O4 2_546 168.31(8) y

loop_
_geom_bond_atom_site_label_1
_geom_bond_atom_site_label_2
_geom_bond_site_symmetry_2
_geom_bond_distance
_geom_bond_publ_flag
C1 N3 . 1.324(3) ?
C1 N4 . 1.340(3) ?
C1 C2 . 1.478(4) ?
C2 H2A . 0.96 ?
C2 H2B . 0.96 ?
C2 H2C . 0.96 ?
C3 C4 . 1.344(4) ?
C3 N4 . 1.363(4) ?
C3 H3 . 0.93 ?
C4 N3 . 1.376(3) ?
C4 H4 . 0.93 ?
C5 C6 . 1.343(4) ?
C5 N1 . 1.383(4) ?
C5 H5 . 0.93 ?
C6 N2 . 1.357(4) ?
C6 H6 . 0.93 ?
C7 N1 . 1.328(4) ?
C7 N2 . 1.343(3) ?
C7 C8 . 1.475(4) ?
C8 H8A . 0.96 ?
C8 H8B . 0.96 ?
C8 H8C . 0.96 ?
C9 O1 . 1.240(3) ?
C9 O2 . 1.276(3) ?
C9 C10 . 1.500(4) ?
C10 C11 . 1.395(4) ?
C10 C15 . 1.403(4) ?
C11 C12 . 1.384(5) ?
C11 H11 . 0.93 ?
C12 C13 . 1.371(5) ?
C12 H12 . 0.93 ?
C13 C14 . 1.386(5) ?
C13 H13 . 0.93 ?
C14 C15 . 1.399(4) ?
C14 H14 . 0.93 ?
C15 C16 . 1.493(4) ?
C16 C21 . 1.401(4) ?
C16 C17 . 1.403(4) ?
C17 C18 . 1.384(4) ?
C17 H17 . 0.93 ?
C18 C19 . 1.369(5) ?
C18 H18 . 0.93 ?
C19 C20 . 1.383(4) ?
C19 H19 . 0.93 ?
C20 C21 . 1.384(4) ?
C20 H20 . 0.93 ?
C21 C22 . 1.509(4) ?
C22 O3 . 1.238(3) ?
C22 O4 . 1.274(3) ?
Cu1 N1 . 1.994(2) y
N2 H2 . 0.86 ?
Cu1 N3 . 1.960(2) y
N4 H4A . 0.86 ?
Cu1 O2 . 1.9488(17) y
O1W HW11 . 0.837(17) ?
O1W HW12 . 0.840(17) ?
O2W HW21 . 0.842(17) ?
O2W HW22 . 0.859(18) ?
O4 Cu1 2_556 2.0005(18) ?
Cu1 O4 2_546 2.0005(18) y

loop_
_geom_hbond_atom_site_label_D
_geom_hbond_atom_site_label_H
_geom_hbond_atom_site_label_A
_geom_hbond_site_symmetry_A
_geom_hbond_distance_DH
_geom_hbond_distance_HA
_geom_hbond_distance_DA
_geom_hbond_angle_DHA
O1W HW12 O2W 2_446 0.840(17) 1.94(2) 2.757(4) 163(3)
O1W HW11 O2W 4_566 0.837(17) 2.02(2) 2.846(4) 169(3)
O2W HW21 O1 . 0.842(17) 1.922(18) 2.761(3) 174(4)
O2W HW22 O3 . 0.859(18) 1.884(18) 2.738(3) 173(4)
N2 H2 O4 3_667 0.86 1.98 2.814(3) 164
N4 H4A O1W . 0.86 1.90 2.738(4) 163
